data_4333651
loop_
_publ_author_name
'Zoran D. Matovi\'c'
'Vesna D. Mileti\'c'
'Marina \'Cendi\'c'
'Auke Meetsma'
'Petra J. van Koningsbruggen'
'Robert J. Deeth'

_publ_contact_author_address
;
  Crystal Structure Center, Chemical Physics,
  Zernike Institute for Advanced Materials,
  University of Groningen,
  Nijenborgh 4,
  NL-9747 AG Groningen, The Netherlands.
;
_publ_contact_author_email A.Meetsma@rug.nl
_publ_contact_author_fax '+31 50 3634441'
_publ_contact_author_name
;
  Drs. A. Meetsma
;
_publ_contact_author_phone '+31 50 3634368'
_publ_section_title
;
 Synthetic, Crystallographic, and Computational Study of Copper(II)
 Complexes of Ethylenediaminetetracarboxylate Ligands
;
_journal_name_full 'Inorganic Chemistry'
_journal_page_first 1238
_journal_page_last 1247
_journal_paper_doi 10.1021/ic301609t
_journal_volume 52
_journal_year 2013
_chemical_compound_source 'see text'
_chemical_formula_moiety 'C13 H18 Ba Cu N2 O8, 8(H2 O)'
_chemical_formula_sum 'C13 H34 Ba Cu N2 O16'
_chemical_formula_weight 675.29
_chemical_name_systematic ?
_space_group_IT_number 2
_symmetry_cell_setting triclinic
_symmetry_Int_Tables_number 2
_symmetry_space_group_name_Hall '-P 1'
_symmetry_space_group_name_H-M 'P -1'
_atom_sites_solution_hydrogens geom
_atom_sites_solution_primary heavy
_atom_sites_solution_secondary direct
_audit_creation_date '2012-09-10   7:12:07'
_audit_creation_method
;
 PLATON <TABLE ACC> option    (version :: 260511)
 SHELXL97-2 & Manual Editing 
;
_audit_update_record
;
 First refinement :  '2006-04-21  12:23:22'
 2012-09-10     updated : H in riding mode
;
_cell_angle_alpha 101.056(1)
_cell_angle_beta 108.737(1)
_cell_angle_gamma 95.195(1)
_cell_formula_units_Z 2
_cell_length_a 9.0778(4)
_cell_length_b 11.8362(5)
_cell_length_c 11.9806(5)
_cell_measurement_reflns_used 9337
_cell_measurement_temperature 100(1)
_cell_measurement_theta_max 29.65
_cell_measurement_theta_min 2.24
_cell_volume 1180.29(9)
_computing_cell_refinement 'SAINT-Plus, (Bruker, 2001)'
_computing_data_collection 'SMART, (Bruker, 2001)'
_computing_data_reduction 'SAINT-Plus, (Bruker, 2001)'
_computing_molecular_graphics
;
 PLUTO (Meetsma, 2006) 
 PLATON (Spek, 2003)
;
_computing_publication_material 'PLATON (Spek, 2003)'
_computing_structure_refinement 'SHELXL-97 (Sheldrick, 1997)'
_computing_structure_solution
;
 DIRDIF-99 (Beurskens et al., 1999)
;
_diffrn_ambient_temperature 100(1)
_diffrn_detector_area_resol_mean 66.06
_diffrn_measured_fraction_theta_full 0.982
_diffrn_measured_fraction_theta_max 0.960
_diffrn_measurement_device_type
;
  Bruker Smart Apex; CCD area detector 
;
_diffrn_measurement_method '\f and \w scans'
_diffrn_radiation_detector
;
  CCD area-detector
;
_diffrn_radiation_monochromator 'parallel mounted graphite'
_diffrn_radiation_source 'fine focus sealed Siemens Mo tube '
_diffrn_radiation_type MoK\a
_diffrn_radiation_wavelength 0.71073
_diffrn_reflns_av_R_equivalents 0.0133
_diffrn_reflns_av_sigmaI/netI 0.0213
_diffrn_reflns_limit_h_max 12
_diffrn_reflns_limit_h_min -11
_diffrn_reflns_limit_k_max 15
_diffrn_reflns_limit_k_min -15
_diffrn_reflns_limit_l_max 15
_diffrn_reflns_limit_l_min -15
_diffrn_reflns_number 10786
_diffrn_reflns_reduction_process
;
 Intensity data were corrected for Lorentz and polarization
  effects, decay and absorption and reduced to F~o~^2^
  using SAINT (Bruker, 2000) and SADABS (Sheldrick, 2001)
;
_diffrn_reflns_theta_full 25.00
_diffrn_reflns_theta_max 28.28
_diffrn_reflns_theta_min 2.24
_diffrn_standards_decay_% 0
_diffrn_standards_number 0
_exptl_absorpt_coefficient_mu 2.637
_exptl_absorpt_correction_T_max 0.4953
_exptl_absorpt_correction_T_min 0.4069
_exptl_absorpt_correction_type multi-scan
_exptl_absorpt_process_details '(SADABS, Bruker, 2001))'
_exptl_crystal_colour blue
_exptl_crystal_density_diffrn 1.900
_exptl_crystal_description Block
_exptl_crystal_F_000 678
_exptl_crystal_size_max 0.52
_exptl_crystal_size_mid 0.37
_exptl_crystal_size_min 0.31
_refine_diff_density_max 1.161
_refine_diff_density_min -0.386
_refine_diff_density_rms 0.084
_refine_ls_abs_structure_details
;
?
;
_refine_ls_extinction_method none
_refine_ls_goodness_of_fit_ref 1.118
_refine_ls_hydrogen_treatment mixed
_refine_ls_matrix_type full
_refine_ls_number_parameters 347
_refine_ls_number_reflns 5613
_refine_ls_number_restraints 0
_refine_ls_restrained_S_all 1.118
_refine_ls_R_factor_all 0.0231
_refine_ls_R_factor_gt 0.0224
_refine_ls_shift/su_max 0.001
_refine_ls_shift/su_mean 0.000
_refine_ls_structure_factor_coef Fsqd
_refine_ls_weighting_details 'calc w=1/[\s^2^(Fo^2^)+(0.0174P)^2^+1.8242P] where P=(Fo^2^+2Fc^2^)/3'
_refine_ls_weighting_scheme calc
_refine_ls_wR_factor_gt 0.0526
_refine_ls_wR_factor_ref 0.0529
_reflns_number_gt 5496
_reflns_number_total 5613
_reflns_threshold_expression I>2\s(I)
_cod_data_source_file ic301609t_si_003.cif
_cod_data_source_block global
_cod_database_code 4333651
_vrn_publ_code_frame_time_sec 10.0
_vrn_publ_code_meas_time_hour 8.0

loop_
_symmetry_equiv_pos_site_id
_symmetry_equiv_pos_as_xyz
1 x,y,z
2 -x,-y,-z

loop_
_atom_site_aniso_label
_atom_site_aniso_U_11
_atom_site_aniso_U_22
_atom_site_aniso_U_33
_atom_site_aniso_U_23
_atom_site_aniso_U_13
_atom_site_aniso_U_12
Ba 0.0107(1) 0.0102(1) 0.0123(1) 0.0030(1) 0.0052(1) 0.0026(1)
Cu 0.0121(1) 0.0116(1) 0.0125(1) 0.0059(1) 0.0049(1) 0.0044(1)
O1 0.0143(8) 0.0200(8) 0.0144(7) 0.0034(6) 0.0051(6) 0.0054(7)
O2 0.0203(9) 0.0222(9) 0.0194(8) 0.0068(7) 0.0099(7) 0.0097(7)
O3 0.0215(9) 0.0168(8) 0.0175(8) 0.0040(6) 0.0057(7) 0.0011(7)
O4 0.0361(11) 0.0172(9) 0.0226(9) 0.0063(7) 0.0101(8) 0.0072(8)
O5 0.0153(8) 0.0131(7) 0.0166(8) 0.0023(6) 0.0035(6) 0.0019(6)
O6 0.0192(8) 0.0257(9) 0.0172(8) 0.0058(7) 0.0054(7) 0.0070(7)
O7 0.0156(8) 0.0126(7) 0.0172(8) 0.0028(6) 0.0092(6) 0.0006(6)
O8 0.0152(8) 0.0148(8) 0.0201(8) 0.0078(6) 0.0093(6) 0.0045(6)
O24 0.0240(9) 0.0145(8) 0.0206(8) 0.0045(7) 0.0081(7) 0.0052(7)
O25 0.0177(9) 0.0159(8) 0.0197(8) 0.0023(7) 0.0046(7) 0.0058(7)
O27 0.0153(8) 0.0170(8) 0.0186(8) 0.0057(6) 0.0077(7) 0.0027(7)
O28 0.0170(8) 0.0157(8) 0.0161(8) 0.0039(7) 0.0054(6) 0.0046(7)
N1 0.0254(11) 0.0181(10) 0.0146(9) 0.0050(8) 0.0052(8) -0.0012(8)
N2 0.0172(10) 0.0158(9) 0.0196(10) 0.0035(8) 0.0021(8) 0.0051(8)
C1 0.0180(11) 0.0167(11) 0.0129(10) 0.0021(8) 0.0037(8) 0.0040(9)
C2 0.0267(13) 0.0207(12) 0.0221(12) 0.0091(10) 0.0065(10) 0.0050(10)
C3 0.0261(13) 0.0194(12) 0.0228(12) 0.0079(10) 0.0079(10) 0.0035(10)
C4 0.0314(14) 0.0188(11) 0.0113(10) 0.0041(9) 0.0048(9) -0.0001(10)
C5 0.0258(12) 0.0179(11) 0.0131(10) 0.0029(8) 0.0053(9) 0.0009(10)
C6 0.0217(12) 0.0148(11) 0.0127(10) 0.0019(8) 0.0009(9) -0.0021(9)
C7 0.0232(12) 0.0168(11) 0.0208(11) 0.0119(9) 0.0031(9) 0.0034(9)
C8 0.0219(12) 0.0199(12) 0.0218(12) 0.0074(9) 0.0050(10) 0.0048(10)
C9 0.0184(11) 0.0132(11) 0.0222(11) 0.0014(9) 0.0020(9) 0.0066(9)
C10 0.0154(11) 0.0137(10) 0.0202(11) 0.0003(8) 0.0036(9) 0.0037(9)
C11 0.0149(11) 0.0104(10) 0.0205(11) 0.0025(8) 0.0043(9) 0.0024(8)
C12 0.0193(11) 0.0129(10) 0.0218(11) 0.0069(9) 0.0036(9) 0.0021(9)
C13 0.0185(11) 0.0088(9) 0.0143(10) 0.0008(8) 0.0054(8) 0.0011(8)
O21 0.0219(9) 0.0184(9) 0.0252(9) 0.0011(7) 0.0047(7) 0.0049(8)
O22 0.0225(9) 0.0205(9) 0.0218(9) 0.0037(7) 0.0098(7) 0.0068(7)
O23 0.0258(10) 0.0172(9) 0.0277(10) 0.0021(8) 0.0107(8) 0.0061(8)
O26 0.0264(11) 0.0249(11) 0.0343(11) -0.0079(9) 0.0068(9) 0.0031(8)

loop_
_atom_site_label
_atom_site_type_symbol
_atom_site_thermal_displace_type
_atom_site_fract_x
_atom_site_fract_y
_atom_site_fract_z
_atom_site_occupancy
_atom_site_U_iso_or_equiv
Ba Ba Uani 1.23683(1) 0.04164(1) 0.47151(1) 1.0 0.0107(1)
Cu Cu Uani 0.80510(3) 0.21778(2) 0.29180(2) 1.0 0.0113(1)
O1 O Uani 0.98645(19) 0.13973(14) 0.29569(14) 1.0 0.0161(4)
O2 O Uani 1.1839(2) 0.08752(15) 0.23935(15) 1.0 0.0192(5)
O3 O Uani 0.6241(2) 0.03366(14) 0.15797(15) 1.0 0.0190(5)
O4 O Uani 0.7664(2) -0.10408(15) 0.12021(16) 1.0 0.0249(6)
O5 O Uani 0.98434(19) 0.35989(14) 0.44662(14) 1.0 0.0157(4)
O6 O Uani 1.0149(2) 0.35919(16) 0.63848(15) 1.0 0.0206(5)
O7 O Uani 0.74574(19) 0.14838(13) 0.41525(14) 1.0 0.0145(4)
O8 O Uani 0.53672(19) 0.10704(14) 0.46801(14) 1.0 0.0152(5)
O24 O Uani 1.2401(2) -0.12805(16) 0.26496(16) 1.0 0.0194(5)
O25 O Uani 1.2722(2) 0.28326(15) 0.51929(16) 1.0 0.0183(5)
O27 O Uani 1.4459(2) 0.11633(15) 0.71288(16) 1.0 0.0163(5)
O28 O Uani 1.0653(2) 0.11434(15) 0.63277(15) 1.0 0.0162(5)
N1 N Uani 0.7949(3) 0.26769(18) 0.13729(18) 1.0 0.0200(6)
N2 N Uani 0.6307(2) 0.30989(18) 0.30142(18) 1.0 0.0185(6)
C1 C Uani 1.0790(3) 0.1491(2) 0.2359(2) 1.0 0.0164(6)
C2 C Uani 1.0722(3) 0.2382(2) 0.1575(2) 1.0 0.0230(7)
C3 C Uani 0.9554(3) 0.3222(2) 0.1524(2) 1.0 0.0225(7)
C4 C Uani 0.7197(3) 0.1747(2) 0.0220(2) 1.0 0.0213(7)
C5 C Uani 0.7592(3) 0.0513(2) 0.0190(2) 1.0 0.0196(6)
C6 C Uani 0.7131(3) -0.0109(2) 0.1063(2) 1.0 0.0182(6)
C7 C Uani 0.6929(3) 0.3635(2) 0.1349(2) 1.0 0.0203(7)
C8 C Uani 0.5606(3) 0.3303(2) 0.1783(2) 1.0 0.0214(7)
C9 C Uani 0.6870(3) 0.4247(2) 0.3930(2) 1.0 0.0193(6)
C10 C Uani 0.7775(3) 0.4146(2) 0.5203(2) 1.0 0.0175(6)
C11 C Uani 0.9370(3) 0.37473(19) 0.5362(2) 1.0 0.0159(6)
C12 C Uani 0.5171(3) 0.2333(2) 0.3331(2) 1.0 0.0185(6)
C13 C Uani 0.6047(3) 0.15829(19) 0.4123(2) 1.0 0.0143(6)
O21 O Uani 0.7659(2) 0.66118(17) 0.06159(17) 1.0 0.0232(5)
O22 O Uani 0.0769(2) 0.65073(16) 0.17716(17) 1.0 0.0210(5)
O23 O Uani 0.5838(2) 0.65497(17) 0.21733(18) 1.0 0.0235(6)
O26 O Uani 0.2937(3) 0.51643(19) 0.1445(2) 1.0 0.0317(6)
H2 H Uiso 1.17865 0.28532 0.18556 1.0 0.0276
H2' H Uiso 1.05102 0.19405 0.07340 1.0 0.0276
H3 H Uiso 0.99552 0.38445 0.22805 1.0 0.0270
H3' H Uiso 0.94890 0.35952 0.08411 1.0 0.0270
H4 H Uiso 0.74767 0.20228 -0.04275 1.0 0.0257
H4' H Uiso 0.60396 0.16887 0.00002 1.0 0.0257
H5 H Uiso 0.70587 0.00304 -0.06441 1.0 0.0235
H5' H Uiso 0.87417 0.05562 0.03726 1.0 0.0235
H7 H Uiso 0.75789 0.43811 0.18776 1.0 0.0244
H7' H Uiso 0.64913 0.37435 0.05126 1.0 0.0244
H8 H Uiso 0.49690 0.39369 0.18078 1.0 0.0256
H8' H Uiso 0.49103 0.25861 0.12246 1.0 0.0256
H9 H Uiso 0.59474 0.46272 0.39452 1.0 0.0232
H9' H Uiso 0.75558 0.47573 0.36688 1.0 0.0232
H10 H Uiso 0.71173 0.35878 0.54374 1.0 0.0210
H10' H Uiso 0.79480 0.49156 0.57660 1.0 0.0210
H12 H Uiso 0.43825 0.18293 0.25799 1.0 0.0222
H12' H Uiso 0.46044 0.28218 0.37655 1.0 0.0222
H24 H Uiso 1.184(4) -0.200(3) 0.236(3) 1.0 0.0291
H24' H Uiso 1.205(4) -0.084(3) 0.234(3) 1.0 0.0291
H25 H Uiso 1.313(4) 0.306(3) 0.591(3) 1.0 0.0275
H25' H Uiso 1.182(4) 0.308(3) 0.499(3) 1.0 0.0275
H27 H Uiso 1.427(4) 0.079(3) 0.754(3) 1.0 0.0244
H27' H Uiso 1.518(4) 0.121(3) 0.715(3) 1.0 0.0244
H28 H Uiso 1.113(4) 0.112(3) 0.700(3) 1.0 0.0243
H28' H Uiso 1.059(4) 0.179(3) 0.638(3) 1.0 0.0243
H21 H Uiso 0.861(5) 0.659(3) 0.094(3) 1.0 0.0347
H21' H Uiso 0.761(4) 0.727(3) 0.068(3) 1.0 0.0347
H22 H Uiso 0.125(4) 0.615(3) 0.165(3) 1.0 0.0315
H22' H Uiso 0.061(4) 0.639(3) 0.240(3) 1.0 0.0315
H23 H Uiso 0.633(4) 0.646(3) 0.176(3) 1.0 0.0352
H23' H Uiso 0.567(5) 0.708(3) 0.221(3) 1.0 0.0352
H26 H Uiso 0.265(5) 0.467(4) 0.083(4) 1.0 0.0475
H26' H Uiso 0.360(5) 0.552(4) 0.152(4) 1.0 0.0475

loop_
_atom_type_symbol
_atom_type_description
_atom_type_scat_dispersion_real
_atom_type_scat_dispersion_imag
_atom_type_scat_source
O O 0.0106 0.0060 'International Tables Vol C Tables 4.2.6.8 and 6.1.1.4'
N N 0.0061 0.0033 'International Tables Vol C Tables 4.2.6.8 and 6.1.1.4'
Cu Cu 0.3201 1.2651 'International Tables Vol C Tables 4.2.6.8 and 6.1.1.4'
Ba Ba -0.3244 2.2819 'International Tables Vol C Tables 4.2.6.8 and 6.1.1.4'
H H 0.0000 0.0000 'International Tables Vol C Tables 4.2.6.8 and 6.1.1.4'
C C 0.0033 0.0016 'International Tables Vol C Tables 4.2.6.8 and 6.1.1.4'

loop_
_geom_angle_atom_site_label_1
_geom_angle_atom_site_label_2
_geom_angle_atom_site_label_3
_geom_angle
_geom_angle_site_symmetry_1
_geom_angle_site_symmetry_3
_geom_angle_publ_flag
O1 Ba O2 43.87(5) . . yes
O1 Ba O24 87.72(5) . . yes
O1 Ba O25 64.79(5) . . yes
O1 Ba O27 137.07(5) . . yes
O1 Ba O28 82.97(5) . . yes
O1 Ba O8 112.16(5) . 1_655 yes
O1 Ba O7 138.06(5) . 2_756 yes
O1 Ba O8 154.10(4) . 2_756 yes
O1 Ba O28 67.53(5) . 2_756 yes
O2 Ba O24 56.41(5) . . yes
O2 Ba O25 77.09(5) . . yes
O2 Ba O27 141.16(5) . . yes
O2 Ba O28 126.36(5) . . yes
O2 Ba O8 75.49(5) . 1_655 yes
O2 Ba O7 140.21(5) . 2_756 yes
O2 Ba O8 113.49(5) . 2_756 yes
O2 Ba O28 87.59(5) . 2_756 yes
O24 Ba O25 131.25(5) . . yes
O24 Ba O27 132.80(5) . . yes
O24 Ba O28 146.04(5) . . yes
O8 Ba O24 78.19(5) 1_655 . yes
O7 Ba O24 84.61(5) 2_756 . yes
O8 Ba O24 66.55(5) 2_756 . yes
O24 Ba O28 71.26(5) . 2_756 yes
O25 Ba O27 75.59(5) . . yes
O25 Ba O28 72.84(5) . . yes
O8 Ba O25 76.66(5) 1_655 . yes
O7 Ba O25 142.65(5) 2_756 . yes
O8 Ba O25 130.39(5) 2_756 . yes
O25 Ba O28 124.61(5) . 2_756 yes
O27 Ba O28 69.74(5) . . yes
O8 Ba O27 71.73(5) 1_655 . yes
O7 Ba O27 70.58(5) 2_756 . yes
O8 Ba O27 67.31(5) 2_756 . yes
O27 Ba O28 130.85(5) . 2_756 yes
O8 Ba O28 135.43(5) 1_655 . yes
O7 Ba O28 80.91(5) 2_756 . yes
O8 Ba O28 119.91(5) 2_756 . yes
O28 Ba O28 75.01(5) . 2_756 yes
O7 Ba O8 106.45(5) 2_756 1_655 yes
O8 Ba O8 61.43(5) 1_655 2_756 yes
O8 Ba O28 149.45(5) 1_655 2_756 yes
O7 Ba O8 46.29(5) 2_756 2_756 yes
O7 Ba O28 70.96(5) 2_756 2_756 yes
O8 Ba O28 104.66(5) 2_756 2_756 yes
O1 Cu O3 89.66(7) . . yes
O1 Cu O5 84.82(7) . . yes
O1 Cu O7 97.12(7) . . yes
O1 Cu N1 93.38(9) . . yes
O1 Cu N2 174.68(8) . . yes
O3 Cu O5 166.67(6) . . yes
O3 Cu O7 79.26(6) . . yes
O3 Cu N1 86.79(7) . . yes
O3 Cu N2 95.42(7) . . yes
O5 Cu O7 89.37(6) . . yes
O5 Cu N1 105.62(8) . . yes
O5 Cu N2 89.88(7) . . yes
O7 Cu N1 162.44(9) . . yes
O7 Cu N2 82.31(8) . . yes
N1 Cu N2 88.50(10) . . yes
Ba O1 Cu 139.32(7) . . yes
Ba O1 C1 88.71(14) . . yes
Cu O1 C1 128.14(16) . . yes
Ba O2 C1 99.50(14) . . yes
Cu O3 C6 100.24(15) . . yes
Cu O5 C11 108.27(15) . . yes
Cu O7 C13 113.09(14) . . yes
Ba O7 Cu 145.23(8) 2_756 . yes
Ba O7 C13 94.14(13) 2_756 . yes
Ba O8 C13 140.90(16) 1_455 . yes
Ba O8 C13 95.04(15) 2_756 . yes
Ba O8 Ba 118.57(6) 1_455 2_756 yes
Ba O28 Ba 104.99(5) . 2_756 yes
Ba O24 H24' 81(3) . . no
H24 O24 H24' 115(4) . . no
Ba O24 H24 126(2) . . no
H25 O25 H25' 107(4) . . no
Ba O25 H25 106(3) . . no
Ba O25 H25' 112(2) . . no
Ba O27 H27 112(3) . . no
H27 O27 H27' 114(4) . . no
Ba O27 H27' 111(3) . . no
Ba O28 H28 111(3) . . no
Ba O28 H28' 114(3) 2_756 . no
Ba O28 H28 113(3) 2_756 . no
Ba O28 H28' 110(3) . . no
H28 O28 H28' 103(4) . . no
H21 O21 H21' 105(4) . . no
H22 O22 H22' 108(4) . . no
H23 O23 H23' 108(5) . . no
H26 O26 H26' 113(5) . . no
Cu N1 C4 115.60(16) . . yes
Cu N1 C7 103.51(15) . . yes
C3 N1 C7 107.71(19) . . yes
C4 N1 C7 108.3(2) . . yes
C3 N1 C4 113.2(2) . . yes
Cu N1 C3 107.86(15) . . yes
Cu N2 C12 105.94(15) . . yes
C8 N2 C9 109.63(19) . . yes
C8 N2 C12 112.14(19) . . yes
C9 N2 C12 110.32(18) . . yes
Cu N2 C8 104.97(15) . . yes
Cu N2 C9 113.75(15) . . yes
O1 C1 O2 122.0(2) . . yes
O2 C1 C2 115.2(2) . . yes
O1 C1 C2 122.8(2) . . yes
C1 C2 C3 119.7(2) . . no
N1 C3 C2 114.3(2) . . yes
N1 C4 C5 119.0(2) . . yes
C4 C5 C6 115.8(2) . . no
O3 C6 O4 125.0(2) . . yes
O3 C6 C5 117.9(2) . . yes
O4 C6 C5 117.1(2) . . yes
N1 C7 C8 109.6(2) . . yes
N2 C8 C7 108.1(2) . . yes
N2 C9 C10 113.9(2) . . yes
C9 C10 C11 114.8(2) . . no
O5 C11 O6 123.6(3) . . yes
O5 C11 C10 118.5(2) . . yes
O6 C11 C10 117.9(2) . . yes
N2 C12 C13 110.0(2) . . yes
O7 C13 C12 117.4(2) . . yes
O8 C13 C12 119.2(2) . . yes
O7 C13 O8 123.4(2) . . yes
C3 C2 H2' 107 . . no
C1 C2 H2 107 . . no
C1 C2 H2' 107 . . no
H2 C2 H2' 107 . . no
C3 C2 H2 107 . . no
N1 C3 H3 109 . . no
N1 C3 H3' 109 . . no
C2 C3 H3 109 . . no
C2 C3 H3' 109 . . no
H3 C3 H3' 108 . . no
N1 C4 H4' 108 . . no
C5 C4 H4 108 . . no
C5 C4 H4' 108 . . no
N1 C4 H4 108 . . no
H4 C4 H4' 107 . . no
C6 C5 H5' 108 . . no
H5 C5 H5' 107 . . no
C4 C5 H5 108 . . no
C4 C5 H5' 108 . . no
C6 C5 H5 108 . . no
N1 C7 H7' 110 . . no
C8 C7 H7 110 . . no
N1 C7 H7 110 . . no
C8 C7 H7' 110 . . no
H7 C7 H7' 108 . . no
H8 C8 H8' 108 . . no
C7 C8 H8 110 . . no
C7 C8 H8' 110 . . no
N2 C8 H8 110 . . no
N2 C8 H8' 110 . . no
H9 C9 H9' 108 . . no
N2 C9 H9 109 . . no
N2 C9 H9' 109 . . no
C10 C9 H9 109 . . no
C10 C9 H9' 109 . . no
C9 C10 H10' 109 . . no
C11 C10 H10 109 . . no
C9 C10 H10 109 . . no
C11 C10 H10' 109 . . no
H10 C10 H10' 108 . . no
H12 C12 H12' 108 . . no
C13 C12 H12 110 . . no
C13 C12 H12' 110 . . no
N2 C12 H12 110 . . no
N2 C12 H12' 110 . . no

loop_
_geom_bond_atom_site_label_1
_geom_bond_atom_site_label_2
_geom_bond_distance
_geom_bond_site_symmetry_2
_geom_bond_publ_flag
Ba O1 3.0481(17) . yes
Ba O2 2.8337(17) . yes
Ba O24 2.8828(18) . yes
Ba O25 2.7744(18) . yes
Ba O27 2.8170(18) . yes
Ba O28 2.9044(18) . yes
Ba O8 2.7778(18) 1_655 yes
Ba O7 2.8321(16) 2_756 yes
Ba O8 2.8346(18) 2_756 yes
Ba O28 2.9135(19) 2_756 yes
Cu O1 1.9515(18) . yes
Cu O3 2.5177(17) . yes
Cu O5 2.2991(17) . yes
Cu O7 2.0126(16) . yes
Cu N1 2.026(2) . yes
Cu N2 2.022(2) . yes
O1 C1 1.277(3) . yes
O2 C1 1.246(3) . yes
O3 C6 1.260(3) . yes
O4 C6 1.262(3) . yes
O5 C11 1.267(3) . yes
O6 C11 1.261(3) . yes
O7 C13 1.286(3) . yes
O8 C13 1.244(3) . yes
O24 H24' 0.73(4) . no
O24 H24 0.89(4) . no
O25 H25' 0.87(4) . no
O25 H25 0.80(3) . no
O27 H27 0.77(4) . no
O27 H27' 0.64(4) . no
O28 H28 0.79(3) . no
O28 H28' 0.77(4) . no
O21 H21 0.83(4) . no
O21 H21' 0.78(4) . no
O22 H22 0.66(4) . no
O22 H22' 0.85(3) . no
O23 H23' 0.66(4) . no
O23 H23 0.77(4) . no
O26 H26' 0.67(5) . no
O26 H26 0.80(4) . no
N1 C7 1.526(4) . yes
N1 C3 1.479(4) . yes
N1 C4 1.504(3) . yes
N2 C9 1.501(3) . yes
N2 C12 1.498(3) . yes
N2 C8 1.483(3) . yes
C1 C2 1.534(3) . no
C2 C3 1.513(4) . no
C4 C5 1.532(3) . no
C5 C6 1.527(3) . no
C7 C8 1.504(4) . no
C9 C10 1.516(3) . no
C10 C11 1.529(4) . no
C12 C13 1.512(3) . no
C2 H2' 0.99 . no
C2 H2 0.99 . no
C3 H3 0.99 . no
C3 H3' 0.99 . no
C4 H4 0.99 . no
C4 H4' 0.99 . no
C5 H5 0.99 . no
C5 H5' 0.99 . no
C7 H7 0.99 . no
C7 H7' 0.99 . no
C8 H8' 0.99 . no
C8 H8 0.99 . no
C9 H9' 0.99 . no
C9 H9 0.99 . no
C10 H10 0.99 . no
C10 H10' 0.99 . no
C12 H12 0.99 . no
C12 H12' 0.99 . no

loop_
_geom_hbond_atom_site_label_D
_geom_hbond_atom_site_label_H
_geom_hbond_atom_site_label_A
_geom_hbond_distance_DH
_geom_hbond_distance_HA
_geom_hbond_distance_DA
_geom_hbond_angle_DHA
_geom_hbond_site_symmetry_A
_geom_hbond_publ_flag
O21 H21 O22 0.83(4) 1.91(4) 2.742(3) 176(4) 1_655 yes
O21 H21' O4 0.78(4) 1.97(4) 2.731(3) 168(3) 1_565 yes
O22 H22 O26 0.66(4) 2.06(4) 2.716(3) 173(3) . yes
O22 H22' O6 0.85(3) 1.80(4) 2.618(3) 163(4) 2_666 yes
O23 H23 O21 0.77(4) 2.12(4) 2.869(3) 167(4) . yes
O23 H23' O27 0.66(4) 2.11(4) 2.740(3) 163(4) 2_766 yes
O24 H24 O22 0.89(4) 1.83(4) 2.720(3) 178(4) 1_645 yes
O25 H25 O23 0.80(3) 2.12(3) 2.914(3) 173(4) 2_766 yes
O25 H25' O5 0.87(4) 1.90(4) 2.771(3) 177(3) . yes
O26 H26 O21 0.80(4) 2.00(5) 2.785(3) 170(5) 2_665 yes
O26 H26' O23 0.67(5) 2.10(5) 2.753(3) 166(5) . yes
O27 H27 O3 0.77(4) 1.96(4) 2.726(3) 173(4) 2_756 yes
O27 H27' O24 0.64(4) 2.12(4) 2.765(3) 175(4) 2_856 yes
O28 H28 O4 0.79(3) 2.10(3) 2.894(2) 178(5) 2_756 yes
O28 H28' O6 0.77(4) 2.21(4) 2.966(3) 174(4) . yes
C8 H8 O26 0.9900 2.4300 3.401(4) 166 . yes
C12 H12 O2 0.9900 2.4000 3.085(3) 126 1_455 yes

loop_
_geom_torsion_atom_site_label_1
_geom_torsion_atom_site_label_2
_geom_torsion_atom_site_label_3
_geom_torsion_atom_site_label_4
_geom_torsion
_geom_torsion_site_symmetry_1
_geom_torsion_site_symmetry_3
_geom_torsion_site_symmetry_4
_geom_torsion_publ_flag
O2 Ba O1 Cu -170.01(16) . . . no
O2 Ba O1 C1 -12.87(13) . . . no
O24 Ba O1 Cu 149.24(12) . . . no
O24 Ba O1 C1 -53.62(13) . . . no
O25 Ba O1 Cu -72.34(12) . . . no
O25 Ba O1 C1 84.81(14) . . . no
O27 Ba O1 Cu -47.88(15) . . . no
O27 Ba O1 C1 109.26(14) . . . no
O28 Ba O1 Cu 1.96(12) . . . no
O28 Ba O1 C1 159.11(14) . . . no
O8 Ba O1 Cu -134.49(11) 1_655 . . no
O8 Ba O1 C1 22.66(14) 1_655 . . no
O7 Ba O1 Cu 69.91(14) 2_756 . . no
O7 Ba O1 C1 -132.95(13) 2_756 . . no
O8 Ba O1 Cu 155.59(10) 2_756 . . no
O8 Ba O1 C1 -47.26(19) 2_756 . . no
O28 Ba O1 Cu 78.60(12) 2_756 . . no
O28 Ba O1 C1 -124.25(14) 2_756 . . no
O1 Ba O2 C1 13.38(14) . . . no
O24 Ba O2 C1 141.84(17) . . . no
O25 Ba O2 C1 -53.53(15) . . . no
O27 Ba O2 C1 -99.75(16) . . . no
O28 Ba O2 C1 3.47(17) . . . no
O8 Ba O2 C1 -132.85(16) 1_655 . . no
O7 Ba O2 C1 128.73(15) 2_756 . . no
O8 Ba O2 C1 177.77(14) 2_756 . . no
O28 Ba O2 C1 72.83(15) 2_756 . . no
O1 Ba O28 Ba 68.55(5) . . 2_756 no
O2 Ba O28 Ba 75.45(7) . . 2_756 no
O24 Ba O28 Ba -6.68(12) . . 2_756 no
O25 Ba O28 Ba 134.27(7) . . 2_756 no
O27 Ba O28 Ba -145.15(7) . . 2_756 no
O8 Ba O28 Ba -176.85(5) 1_655 . 2_756 no
O7 Ba O28 Ba -72.60(6) 2_756 . 2_756 no
O8 Ba O28 Ba -98.52(6) 2_756 . 2_756 no
O28 Ba O28 Ba 0.00(4) 2_756 . 2_756 no
O1 Ba O8 C13 -6.2(2) . 1_655 1_655 no
O2 Ba O8 C13 18.4(2) . 1_655 1_655 no
O24 Ba O8 C13 76.4(2) . 1_655 1_655 no
O25 Ba O8 C13 -61.5(2) . 1_655 1_655 no
O27 Ba O8 C13 -140.5(2) . 1_655 1_655 no
O28 Ba O8 C13 -109.2(2) . 1_655 1_655 no
O1 Ba O7 Cu -68.80(15) . 2_756 2_756 no
O1 Ba O7 C13 148.67(12) . 2_756 2_756 no
O2 Ba O7 Cu -138.37(12) . 2_756 2_756 no
O2 Ba O7 C13 79.10(15) . 2_756 2_756 no
O24 Ba O7 Cu -149.31(14) . 2_756 2_756 no
O24 Ba O7 C13 68.16(13) . 2_756 2_756 no
O25 Ba O7 Cu 45.26(18) . 2_756 2_756 no
O25 Ba O7 C13 -97.27(14) . 2_756 2_756 no
O27 Ba O7 Cu 71.50(13) . 2_756 2_756 no
O27 Ba O7 C13 -71.04(13) . 2_756 2_756 no
O28 Ba O7 Cu -0.12(13) . 2_756 2_756 no
O28 Ba O7 C13 -142.65(13) . 2_756 2_756 no
O1 Ba O8 C13 -118.70(15) . 2_756 2_756 no
O2 Ba O8 C13 -143.97(13) . 2_756 2_756 no
O24 Ba O8 C13 -111.77(14) . 2_756 2_756 no
O25 Ba O8 C13 123.17(13) . 2_756 2_756 no
O27 Ba O8 C13 78.40(13) . 2_756 2_756 no
O28 Ba O8 C13 30.74(15) . 2_756 2_756 no
O1 Ba O28 Ba -88.49(6) . 2_756 2_756 no
O2 Ba O28 Ba -128.72(6) . 2_756 2_756 no
O24 Ba O28 Ba 176.07(7) . 2_756 2_756 no
O25 Ba O28 Ba -56.22(8) . 2_756 2_756 no
O27 Ba O28 Ba 45.13(9) . 2_756 2_756 no
O28 Ba O28 Ba 0.00(6) . 2_756 2_756 no
O3 Cu O1 Ba -107.87(11) . . . no
O3 Cu O1 C1 101.72(19) . . . no
O5 Cu O1 Ba 59.98(11) . . . no
O5 Cu O1 C1 -90.44(19) . . . no
O7 Cu O1 Ba -28.73(12) . . . no
O7 Cu O1 C1 -179.15(19) . . . no
N1 Cu O1 Ba 165.37(12) . . . no
N1 Cu O1 C1 15.0(2) . . . no
O1 Cu O3 C6 -27.69(14) . . . no
O7 Cu O3 C6 -125.00(15) . . . no
N1 Cu O3 C6 65.71(16) . . . no
N2 Cu O3 C6 153.90(15) . . . no
O1 Cu O5 C11 -124.50(16) . . . no
O7 Cu O5 C11 -27.29(16) . . . no
N1 Cu O5 C11 143.43(16) . . . no
N2 Cu O5 C11 55.02(16) . . . no
O1 Cu O7 C13 -162.92(15) . . . no
O1 Cu O7 Ba -24.19(14) . . 2_756 no
O3 Cu O7 C13 -74.62(15) . . . no
O3 Cu O7 Ba 64.11(13) . . 2_756 no
O5 Cu O7 C13 112.38(15) . . . no
O5 Cu O7 Ba -108.89(13) . . 2_756 no
N2 Cu O7 C13 22.42(15) . . . no
N2 Cu O7 Ba 161.15(14) . . 2_756 no
O1 Cu N1 C3 -49.04(16) . . . no
O1 Cu N1 C4 78.7(2) . . . no
O1 Cu N1 C7 -163.00(15) . . . no
O3 Cu N1 C3 -138.51(16) . . . no
O3 Cu N1 C4 -10.7(2) . . . no
O3 Cu N1 C7 107.53(15) . . . no
O5 Cu N1 C3 36.52(17) . . . no
O5 Cu N1 C4 164.30(18) . . . no
O5 Cu N1 C7 -77.44(16) . . . no
N2 Cu N1 C3 125.97(16) . . . no
N2 Cu N1 C4 -106.3(2) . . . no
N2 Cu N1 C7 12.02(16) . . . no
O3 Cu N2 C8 -69.85(15) . . . no
O3 Cu N2 C9 170.31(15) . . . no
O3 Cu N2 C12 48.96(14) . . . no
O5 Cu N2 C8 122.40(15) . . . no
O5 Cu N2 C9 2.56(15) . . . no
O5 Cu N2 C12 -118.78(14) . . . no
O7 Cu N2 C8 -148.22(15) . . . no
O7 Cu N2 C9 91.94(16) . . . no
O7 Cu N2 C12 -29.40(13) . . . no
N1 Cu N2 C8 16.78(16) . . . no
N1 Cu N2 C9 -103.06(16) . . . no
N1 Cu N2 C12 135.60(15) . . . no
Ba O1 C1 O2 24.4(2) . . . no
Ba O1 C1 C2 -154.1(2) . . . no
Cu O1 C1 O2 -174.33(16) . . . no
Cu O1 C1 C2 7.2(3) . . . no
Ba O2 C1 O1 -26.8(2) . . . no
Ba O2 C1 C2 151.79(16) . . . no
Cu O3 C6 O4 113.4(2) . . . no
Cu O3 C6 C5 -67.3(2) . . . no
Cu O5 C11 O6 119.8(2) . . . no
Cu O5 C11 C10 -60.7(2) . . . no
Cu O7 C13 O8 169.20(18) . . . no
Cu O7 C13 C12 -8.7(2) . . . no
Ba O7 C13 O8 11.4(2) 2_756 . . no
Ba O7 C13 C12 -166.51(17) 2_756 . . no
Ba O8 C13 O7 -161.79(15) 1_455 . . no
Ba O8 C13 C12 16.1(4) 1_455 . . no
Ba O8 C13 O7 -11.4(2) 2_756 . . no
Ba O8 C13 C12 166.47(18) 2_756 . . no
Cu N1 C3 C2 68.4(2) . . . no
C4 N1 C3 C2 -60.7(3) . . . no
C7 N1 C3 C2 179.55(18) . . . no
Cu N1 C4 C5 -42.3(3) . . . no
C3 N1 C4 C5 82.8(3) . . . no
C7 N1 C4 C5 -157.8(2) . . . no
Cu N1 C7 C8 -39.3(2) . . . no
C3 N1 C7 C8 -153.39(18) . . . no
C4 N1 C7 C8 83.9(2) . . . no
Cu N2 C8 C7 -42.9(2) . . . no
C9 N2 C8 C7 79.7(2) . . . no
C12 N2 C8 C7 -157.41(19) . . . no
Cu N2 C9 C10 -56.2(3) . . . no
C8 N2 C9 C10 -173.4(2) . . . no
C12 N2 C9 C10 62.6(3) . . . no
Cu N2 C12 C13 32.3(2) . . . no
C8 N2 C12 C13 146.27(19) . . . no
C9 N2 C12 C13 -91.2(2) . . . no
O1 C1 C2 C3 2.0(3) . . . no
O2 C1 C2 C3 -176.6(2) . . . no
C1 C2 C3 N1 -45.1(3) . . . no
N1 C4 C5 C6 62.0(3) . . . no
C4 C5 C6 O3 11.8(3) . . . no
C4 C5 C6 O4 -168.8(2) . . . no
N1 C7 C8 N2 57.0(2) . . . no
N2 C9 C10 C11 67.5(3) . . . no
C9 C10 C11 O5 3.8(3) . . . no
C9 C10 C11 O6 -176.7(2) . . . no
N2 C12 C13 O7 -16.7(3) . . . no
N2 C12 C13 O8 165.3(2) . . . no
